data_2211803
loop_
_publ_author_name
'Liu-Qing Sheng'
'Ren-Hua Zheng'

_publ_section_title
;10,13,17-Trimethyl-3-oxoperhydro-1<i>H</i>-cyclopenta[<i>a</i>]phenanthren-17-yl
 chloroacetate
;
_journal_coeditor_code EZ2052
_journal_issue 1
_journal_name_full 'Acta Crystallographica Section E'
_journal_page_first o86
_journal_page_last o87
_journal_paper_doi 10.1107/S1600536806050963
_journal_volume 63
_journal_year 2007
_chemical_formula_iupac 'C22 H33 Cl O3'
_chemical_formula_moiety 'C22 H33 Cl O3'
_chemical_formula_sum 'C22 H33 Cl O3'
_chemical_formula_weight 380.93
_chemical_name_systematic
;
10,13,17-Trimethyl-3-oxoperhydro-1H-cyclopenta[a]phenanthren-17-yl
chloroacetate
;
_space_group_IT_number 19
_symmetry_cell_setting orthorhombic
_symmetry_space_group_name_Hall 'P 2ac 2ab'
_symmetry_space_group_name_H-M 'P 21 21 21'
_atom_sites_solution_hydrogens geom
_atom_sites_solution_primary direct
_atom_sites_solution_secondary difmap
_audit_creation_method SHELXL97
_cell_angle_alpha 90.00
_cell_angle_beta 90.00
_cell_angle_gamma 90.00
_cell_formula_units_Z 4
_cell_length_a 11.332(7)
_cell_length_b 13.225(8)
_cell_length_c 14.667(8)
_cell_measurement_reflns_used 898
_cell_measurement_temperature 298(2)
_cell_measurement_theta_max 22.7
_cell_measurement_theta_min 2.3
_cell_volume 2198(2)
_computing_cell_refinement 'CAD-4 EXPRESS'
_computing_data_collection 'CAD-4 EXPRESS (Enraf--Nonius, 1994)'
_computing_data_reduction 'XCAD4 (Harms & Wocadlo, 1995)'
_computing_molecular_graphics 'ORTEP-3 for Windows (Version 1.05; Farrugia, 1997)'
_computing_publication_material 'WinGX (Farrugia, 1999)'
_computing_structure_refinement 'SHELXL97 (Sheldrick, 1997)'
_computing_structure_solution 'SHELXS97 (Sheldrick, 1997)'
_diffrn_ambient_temperature 298(2)
_diffrn_measured_fraction_theta_full 0.999
_diffrn_measured_fraction_theta_max 0.999
_diffrn_measurement_device_type 'Enraf--Nonius CAD-4'
_diffrn_measurement_method \w/2\q
_diffrn_radiation_monochromator graphite
_diffrn_radiation_source 'fine-focus sealed tube'
_diffrn_radiation_type MoK\a
_diffrn_radiation_wavelength 0.71073
_diffrn_reflns_av_R_equivalents 0.053
_diffrn_reflns_av_sigmaI/netI 0.058
_diffrn_reflns_limit_h_max 14
_diffrn_reflns_limit_h_min -10
_diffrn_reflns_limit_k_max 14
_diffrn_reflns_limit_k_min -16
_diffrn_reflns_limit_l_max 18
_diffrn_reflns_limit_l_min -16
_diffrn_reflns_number 9937
_diffrn_reflns_theta_full 26.5
_diffrn_reflns_theta_max 26.5
_diffrn_reflns_theta_min 2.1
_diffrn_standards_decay_% 4.2
_diffrn_standards_interval_time 60
_diffrn_standards_number 3
_exptl_absorpt_coefficient_mu 0.191
_exptl_absorpt_correction_T_max 0.963
_exptl_absorpt_correction_T_min 0.954
_exptl_absorpt_correction_type multi-scan
_exptl_absorpt_process_details '(ABSCOR; Higashi, 1995)'
_exptl_crystal_colour colourless
_exptl_crystal_density_diffrn 1.151
_exptl_crystal_density_method 'not measured'
_exptl_crystal_description prism
_exptl_crystal_F_000 824
_exptl_crystal_size_max 0.25
_exptl_crystal_size_mid 0.20
_exptl_crystal_size_min 0.20
_refine_diff_density_max 0.35
_refine_diff_density_min -0.24
_refine_ls_abs_structure_details 'Flack (1983), with how many Friedel pairs'
_refine_ls_abs_structure_Flack 0.03(12)
_refine_ls_extinction_coef 0.021(2)
_refine_ls_extinction_expression Fc^*^=kFc[1+0.001xFc^2^\l^3^/sin(2\q)]^-1/4^
_refine_ls_extinction_method 'SHELXL97 (Sheldrick, 1997)'
_refine_ls_goodness_of_fit_ref 0.96
_refine_ls_hydrogen_treatment constr
_refine_ls_matrix_type full
_refine_ls_number_parameters 248
_refine_ls_number_reflns 4541
_refine_ls_number_restraints 0
_refine_ls_restrained_S_all 0.96
_refine_ls_R_factor_all 0.082
_refine_ls_R_factor_gt 0.060
_refine_ls_shift/su_max 0.000
_refine_ls_shift/su_mean 0.000
_refine_ls_structure_factor_coef Fsqd
_refine_ls_weighting_details 'calc w = 1/[\s^2^(Fo^2^)+(0.0839P)^2^] where P=(Fo^2^+2Fc^2^)/3'
_refine_ls_weighting_scheme calc
_refine_ls_wR_factor_gt 0.138
_refine_ls_wR_factor_ref 0.150
_reflns_number_gt 3063
_reflns_number_total 4541
_reflns_threshold_expression I>2\s(I)
_cod_data_source_file ez2052.cif
_cod_data_source_block I
_cod_database_code 2211803
_cod_database_fobs_code 2211803

loop_
_symmetry_equiv_pos_as_xyz
'x, y, z'
'-x+1/2, -y, z+1/2'
'-x, y+1/2, -z+1/2'
'x+1/2, -y+1/2, -z'

loop_
_atom_site_type_symbol
_atom_site_label
_atom_site_fract_x
_atom_site_fract_y
_atom_site_fract_z
_atom_site_U_iso_or_equiv
_atom_site_adp_type
_atom_site_calc_flag
_atom_site_refinement_flags
_atom_site_occupancy
_atom_site_disorder_assembly
_atom_site_disorder_group
Cl Cl1A 0.61862(12) 1.01643(12) 1.11650(9) 0.1063(5) Uani d P 0.70 A 1
C C22A 0.7623(4) 1.0152(2) 1.0844(2) 0.0846(10) Uani d P 0.70 A 1
H H22A 0.7941 1.0832 1.0867 0.102 Uiso calc PR 0.70 A 1
H H22B 0.8074 0.9733 1.1260 0.102 Uiso calc PR 0.70 A 1
Cl Cl1B 0.7160(5) 1.1335(2) 1.1060(2) 0.1296(17) Uani d P 0.30 A 2
C C22B 0.7623(4) 1.0152(2) 1.0844(2) 0.0846(10) Uani d P 0.30 A 2
H H22C 0.8395 1.0084 1.1123 0.102 Uiso calc PR 0.30 A 2
H H22D 0.7099 0.9701 1.1173 0.102 Uiso calc PR 0.30 A 2
O O1 0.5630(2) 0.10207(16) 0.74685(17) 0.0909(7) Uani d . 1 . .
O O2 0.75054(18) 0.87310(12) 0.98808(11) 0.0612(5) Uani d . 1 A .
O O3 0.7986(3) 1.02440(15) 0.92372(15) 0.0920(8) Uani d . 1 A .
C C1 0.5628(2) 0.3224(2) 0.8923(2) 0.0605(7) Uani d . 1 . .
H H1A 0.5388 0.3400 0.9537 0.073 Uiso calc R 1 . .
H H1B 0.5071 0.3533 0.8505 0.073 Uiso calc R 1 . .
C C2 0.5557(3) 0.2054(2) 0.8814(2) 0.0759(9) Uani d . 1 . .
H H2A 0.5951 0.1739 0.9328 0.091 Uiso calc R 1 . .
H H2B 0.4735 0.1851 0.8830 0.091 Uiso calc R 1 . .
C C3 0.6111(3) 0.1665(2) 0.7935(2) 0.0647(7) Uani d . 1 . .
C C4 0.7281(3) 0.21284(18) 0.76823(19) 0.0628(7) Uani d . 1 . .
H H4A 0.7475 0.1944 0.7060 0.075 Uiso calc R 1 . .
H H4B 0.7890 0.1858 0.8078 0.075 Uiso calc R 1 . .
C C5 0.7261(2) 0.33066(18) 0.77680(16) 0.0517(6) Uani d . 1 . .
H H5 0.6654 0.3546 0.7344 0.062 Uiso calc R 1 . .
C C6 0.8431(2) 0.37741(19) 0.7447(2) 0.0604(7) Uani d . 1 . .
H H6A 0.8609 0.3537 0.6836 0.072 Uiso calc R 1 . .
H H6B 0.9063 0.3556 0.7847 0.072 Uiso calc R 1 . .
C C7 0.8365(3) 0.49410(19) 0.74472(19) 0.0625(7) Uani d . 1 . .
H H7A 0.9133 0.5213 0.7288 0.075 Uiso calc R 1 . .
H H7B 0.7806 0.5159 0.6986 0.075 Uiso calc R 1 . .
C C8 0.7987(2) 0.53677(17) 0.83774(16) 0.0467(6) Uani d . 1 . .
H H8 0.8604 0.5208 0.8822 0.056 Uiso calc R 1 . .
C C9 0.6811(2) 0.48672(17) 0.87051(15) 0.0454(5) Uani d . 1 . .
H H9 0.6221 0.5029 0.8239 0.054 Uiso calc R 1 . .
C C10 0.6877(2) 0.36784(18) 0.87415(16) 0.0476(6) Uani d . 1 . .
C C11 0.6347(2) 0.53514(17) 0.96113(16) 0.0529(6) Uani d . 1 . .
H H11A 0.6874 0.5170 1.0106 0.063 Uiso calc R 1 . .
H H11B 0.5574 0.5077 0.9750 0.063 Uiso calc R 1 . .
C C12 0.6260(2) 0.65339(17) 0.95494(16) 0.0521(6) Uani d . 1 . .
H H12A 0.5659 0.6718 0.9108 0.062 Uiso calc R 1 . .
H H12B 0.6027 0.6804 1.0137 0.062 Uiso calc R 1 . .
C C13 0.7451(2) 0.69998(17) 0.92636(14) 0.0447(5) Uani d . 1 . .
C C14 0.7838(2) 0.65304(17) 0.83453(16) 0.0482(6) Uani d . 1 . .
H H14 0.7197 0.6664 0.7914 0.058 Uiso calc R 1 . .
C C15 0.8883(3) 0.71938(19) 0.8040(2) 0.0669(8) Uani d . 1 . .
H H15A 0.8929 0.7223 0.7380 0.080 Uiso calc R 1 . .
H H15B 0.9621 0.6929 0.8275 0.080 Uiso calc R 1 . .
C C16 0.8623(3) 0.82627(19) 0.8445(2) 0.0624(7) Uani d . 1 . .
H H16A 0.9266 0.8478 0.8836 0.075 Uiso calc R 1 . .
H H16B 0.8528 0.8755 0.7961 0.075 Uiso calc R 1 . .
C C17 0.7467(2) 0.81611(18) 0.90013(16) 0.0510(6) Uani d . 1 . .
C C18 0.6357(3) 0.8521(2) 0.8486(2) 0.0685(8) Uani d . 1 . .
H H18A 0.5687 0.8491 0.8885 0.103 Uiso calc R 1 . .
H H18B 0.6224 0.8092 0.7968 0.103 Uiso calc R 1 . .
H H18C 0.6470 0.9205 0.8283 0.103 Uiso calc R 1 . .
C C19 0.8390(2) 0.68066(18) 1.00196(18) 0.0573(7) Uani d . 1 . .
H H19A 0.8147 0.7132 1.0574 0.086 Uiso calc R 1 . .
H H19B 0.9136 0.7076 0.9829 0.086 Uiso calc R 1 . .
H H19C 0.8465 0.6093 1.0122 0.086 Uiso calc R 1 . .
C C20 0.7753(3) 0.3314(2) 0.94886(18) 0.0657(8) Uani d . 1 . .
H H20A 0.7442 0.3475 1.0080 0.099 Uiso calc R 1 . .
H H20B 0.8499 0.3645 0.9408 0.099 Uiso calc R 1 . .
H H20C 0.7858 0.2595 0.9439 0.099 Uiso calc R 1 . .
C C21 0.7727(3) 0.9738(2) 0.9883(2) 0.0672(8) Uani d . 1 . .

loop_
_atom_site_aniso_label
_atom_site_aniso_U_11
_atom_site_aniso_U_22
_atom_site_aniso_U_33
_atom_site_aniso_U_12
_atom_site_aniso_U_13
_atom_site_aniso_U_23
Cl1A 0.0762(8) 0.1423(13) 0.1004(9) -0.0029(8) 0.0188(7) -0.0539(9)
C22A 0.110(3) 0.0605(18) 0.0836(19) 0.0088(19) -0.023(2) -0.0120(15)
Cl1B 0.244(5) 0.0733(18) 0.0713(16) 0.040(3) 0.004(3) -0.0051(14)
C22B 0.110(3) 0.0605(18) 0.0836(19) 0.0088(19) -0.023(2) -0.0120(15)
O1 0.0920(17) 0.0756(14) 0.1052(15) -0.0178(12) -0.0182(14) -0.0231(13)
O2 0.0805(13) 0.0439(9) 0.0594(9) 0.0010(9) -0.0043(11) -0.0023(7)
O3 0.136(2) 0.0519(11) 0.0885(14) -0.0038(13) -0.0051(15) 0.0103(11)
C1 0.0605(17) 0.0556(15) 0.0654(15) -0.0091(13) 0.0069(14) -0.0023(13)
C2 0.074(2) 0.0642(18) 0.090(2) -0.0186(16) 0.0087(18) -0.0001(16)
C3 0.0666(19) 0.0500(15) 0.0774(17) -0.0012(15) -0.0160(16) 0.0010(14)
C4 0.076(2) 0.0473(14) 0.0656(15) 0.0064(14) -0.0012(15) -0.0087(12)
C5 0.0513(15) 0.0486(13) 0.0551(13) 0.0014(12) -0.0038(12) -0.0050(10)
C6 0.0548(17) 0.0619(15) 0.0644(15) 0.0044(14) 0.0147(13) -0.0108(13)
C7 0.0592(17) 0.0615(16) 0.0667(15) -0.0011(14) 0.0213(14) -0.0083(14)
C8 0.0399(13) 0.0467(12) 0.0534(12) 0.0030(10) 0.0043(11) 0.0000(10)
C9 0.0395(13) 0.0484(13) 0.0483(12) 0.0031(11) -0.0005(10) -0.0038(10)
C10 0.0447(14) 0.0469(13) 0.0512(13) -0.0002(11) -0.0013(12) -0.0005(10)
C11 0.0517(16) 0.0508(13) 0.0561(13) -0.0059(12) 0.0127(12) -0.0037(11)
C12 0.0496(16) 0.0550(14) 0.0515(13) 0.0045(12) 0.0067(12) -0.0067(11)
C13 0.0414(14) 0.0435(12) 0.0491(11) 0.0046(11) 0.0030(11) 0.0011(9)
C14 0.0439(14) 0.0500(13) 0.0507(12) 0.0035(11) 0.0063(11) 0.0013(10)
C15 0.0659(18) 0.0580(16) 0.0768(17) -0.0015(15) 0.0210(16) -0.0004(13)
C16 0.0674(19) 0.0517(14) 0.0680(16) -0.0055(13) 0.0071(15) 0.0044(13)
C17 0.0556(16) 0.0469(12) 0.0505(12) 0.0046(12) -0.0027(13) 0.0009(10)
C18 0.073(2) 0.0619(16) 0.0707(16) 0.0143(15) -0.0118(16) 0.0039(14)
C19 0.0581(16) 0.0507(13) 0.0631(15) -0.0002(12) -0.0099(13) -0.0002(12)
C20 0.071(2) 0.0624(16) 0.0632(15) 0.0046(14) -0.0116(15) 0.0015(13)
C21 0.082(2) 0.0434(14) 0.0762(17) 0.0048(14) -0.0116(17) -0.0004(14)

loop_
_atom_type_symbol
_atom_type_description
_atom_type_scat_dispersion_real
_atom_type_scat_dispersion_imag
_atom_type_scat_source
C C 0.0033 0.0016 'International Tables Vol C Tables 4.2.6.8 and 6.1.1.4'
H H 0.0000 0.0000 'International Tables Vol C Tables 4.2.6.8 and 6.1.1.4'
O O 0.0106 0.0060 'International Tables Vol C Tables 4.2.6.8 and 6.1.1.4'
Cl Cl 0.1484 0.1585 'International Tables Vol C Tables 4.2.6.8 and 6.1.1.4'

loop_
_geom_angle_atom_site_label_1
_geom_angle_atom_site_label_2
_geom_angle_atom_site_label_3
_geom_angle
C21 C22A Cl1A 109.7(2)
C21 C22A H22A 109.7
Cl1A C22A H22A 109.7
C21 C22A H22B 109.7
Cl1A C22A H22B 109.7
H22A C22A H22B 108.2
C21 O2 C17 120.2(2)
C2 C1 C10 114.3(2)
C2 C1 H1A 108.7
C10 C1 H1A 108.7
C2 C1 H1B 108.7
C10 C1 H1B 108.7
H1A C1 H1B 107.6
C3 C2 C1 113.7(2)
C3 C2 H2A 108.8
C1 C2 H2A 108.8
C3 C2 H2B 108.8
C1 C2 H2B 108.8
H2A C2 H2B 107.7
O1 C3 C4 122.6(3)
O1 C3 C2 121.7(3)
C4 C3 C2 115.7(2)
C3 C4 C5 111.9(2)
C3 C4 H4A 109.2
C5 C4 H4A 109.2
C3 C4 H4B 109.2
C5 C4 H4B 109.2
H4A C4 H4B 107.9
C6 C5 C4 111.4(2)
C6 C5 C10 113.0(2)
C4 C5 C10 112.9(2)
C6 C5 H5 106.3
C4 C5 H5 106.3
C10 C5 H5 106.3
C5 C6 C7 111.1(2)
C5 C6 H6A 109.4
C7 C6 H6A 109.4
C5 C6 H6B 109.4
C7 C6 H6B 109.4
H6A C6 H6B 108.0
C8 C7 C6 112.3(2)
C8 C7 H7A 109.1
C6 C7 H7A 109.1
C8 C7 H7B 109.1
C6 C7 H7B 109.1
H7A C7 H7B 107.9
C7 C8 C14 111.6(2)
C7 C8 C9 110.8(2)
C14 C8 C9 109.71(19)
C7 C8 H8 108.2
C14 C8 H8 108.2
C9 C8 H8 108.2
C8 C9 C11 111.95(19)
C8 C9 C10 113.08(19)
C11 C9 C10 113.30(19)
C8 C9 H9 105.9
C11 C9 H9 105.9
C10 C9 H9 105.9
C20 C10 C1 109.8(2)
C20 C10 C5 111.5(2)
C1 C10 C5 106.6(2)
C20 C10 C9 111.4(2)
C1 C10 C9 110.3(2)
C5 C10 C9 107.15(19)
C9 C11 C12 112.30(19)
C9 C11 H11A 109.1
C12 C11 H11A 109.1
C9 C11 H11B 109.1
C12 C11 H11B 109.1
H11A C11 H11B 107.9
C13 C12 C11 111.0(2)
C13 C12 H12A 109.4
C11 C12 H12A 109.4
C13 C12 H12B 109.4
C11 C12 H12B 109.4
H12A C12 H12B 108.0
C12 C13 C14 108.95(19)
C12 C13 C19 109.81(19)
C14 C13 C19 111.1(2)
C12 C13 C17 117.62(19)
C14 C13 C17 100.04(18)
C19 C13 C17 108.92(19)
C15 C14 C13 104.05(19)
C15 C14 C8 119.4(2)
C13 C14 C8 113.8(2)
C15 C14 H14 106.2
C13 C14 H14 106.2
C8 C14 H14 106.2
C14 C15 C16 105.0(2)
C14 C15 H15A 110.7
C16 C15 H15A 110.7
C14 C15 H15B 110.7
C16 C15 H15B 110.7
H15A C15 H15B 108.8
C17 C16 C15 106.4(2)
C17 C16 H16A 110.5
C15 C16 H16A 110.5
C17 C16 H16B 110.5
C15 C16 H16B 110.5
H16A C16 H16B 108.6
O2 C17 C18 106.9(2)
O2 C17 C16 112.7(2)
C18 C17 C16 113.9(2)
O2 C17 C13 106.25(18)
C18 C17 C13 114.2(2)
C16 C17 C13 102.81(19)
C17 C18 H18A 109.5
C17 C18 H18B 109.5
H18A C18 H18B 109.5
C17 C18 H18C 109.5
H18A C18 H18C 109.5
H18B C18 H18C 109.5
C13 C19 H19A 109.5
C13 C19 H19B 109.5
H19A C19 H19B 109.5
C13 C19 H19C 109.5
H19A C19 H19C 109.5
H19B C19 H19C 109.5
C10 C20 H20A 109.5
C10 C20 H20B 109.5
H20A C20 H20B 109.5
C10 C20 H20C 109.5
H20A C20 H20C 109.5
H20B C20 H20C 109.5
O3 C21 O2 126.3(3)
O3 C21 C22A 123.6(2)
O2 C21 C22A 110.0(2)

loop_
_geom_bond_atom_site_label_1
_geom_bond_atom_site_label_2
_geom_bond_distance
Cl1A C22A 1.695(4)
C22A C21 1.517(4)
C22A H22A 0.9700
C22A H22B 0.9700
O1 C3 1.221(3)
O2 C21 1.356(3)
O2 C17 1.495(3)
O3 C21 1.196(3)
C1 C2 1.557(4)
C1 C10 1.561(4)
C1 H1A 0.9700
C1 H1B 0.9700
C2 C3 1.524(4)
C2 H2A 0.9700
C2 H2B 0.9700
C3 C4 1.506(4)
C4 C5 1.563(3)
C4 H4A 0.9700
C4 H4B 0.9700
C5 C6 1.536(4)
C5 C10 1.572(3)
C5 H5 0.9800
C6 C7 1.545(4)
C6 H6A 0.9700
C6 H6B 0.9700
C7 C8 1.537(3)
C7 H7A 0.9700
C7 H7B 0.9700
C8 C14 1.548(3)
C8 C9 1.564(3)
C8 H8 0.9800
C9 C11 1.566(3)
C9 C10 1.575(3)
C9 H9 0.9800
C10 C20 1.555(4)
C11 C12 1.570(3)
C11 H11A 0.9700
C11 H11B 0.9700
C12 C13 1.542(4)
C12 H12A 0.9700
C12 H12B 0.9700
C13 C14 1.547(3)
C13 C19 1.558(3)
C13 C17 1.583(3)
C14 C15 1.541(4)
C14 H14 0.9800
C15 C16 1.562(4)
C15 H15A 0.9700
C15 H15B 0.9700
C16 C17 1.549(4)
C16 H16A 0.9700
C16 H16B 0.9700
C17 C18 1.543(4)
C18 H18A 0.9599
C18 H18B 0.9599
C18 H18C 0.9599
C19 H19A 0.9599
C19 H19B 0.9599
C19 H19C 0.9599
C20 H20A 0.9599
C20 H20B 0.9599
C20 H20C 0.9599

loop_
_geom_hbond_atom_site_label_D
_geom_hbond_atom_site_label_H
_geom_hbond_atom_site_label_A
_geom_hbond_site_symmetry_A
_geom_hbond_distance_DH
_geom_hbond_distance_HA
_geom_hbond_distance_DA
_geom_hbond_angle_DHA
C22A H22B O1 2_665 0.97 2.51 3.464(4) 168.6

loop_
_geom_torsion_atom_site_label_1
_geom_torsion_atom_site_label_2
_geom_torsion_atom_site_label_3
_geom_torsion_atom_site_label_4
_geom_torsion
C10 C1 C2 C3 -48.5(4)
C1 C2 C3 O1 -136.2(3)
C1 C2 C3 C4 43.5(4)
O1 C3 C4 C5 133.0(3)
C2 C3 C4 C5 -46.8(3)
C3 C4 C5 C6 -176.2(2)
C3 C4 C5 C10 55.4(3)
C4 C5 C6 C7 174.6(2)
C10 C5 C6 C7 -57.1(3)
C5 C6 C7 C8 54.4(3)
C6 C7 C8 C14 -175.9(2)
C6 C7 C8 C9 -53.3(3)
C7 C8 C9 C11 -175.2(2)
C14 C8 C9 C11 -51.5(2)
C7 C8 C9 C10 55.3(3)
C14 C8 C9 C10 179.0(2)
C2 C1 C10 C20 -66.4(3)
C2 C1 C10 C5 54.5(3)
C2 C1 C10 C9 170.5(2)
C6 C5 C10 C20 -65.7(3)
C4 C5 C10 C20 61.9(3)
C6 C5 C10 C1 174.5(2)
C4 C5 C10 C1 -58.0(3)
C6 C5 C10 C9 56.4(3)
C4 C5 C10 C9 -176.0(2)
C8 C9 C10 C20 66.7(3)
C11 C9 C10 C20 -62.0(3)
C8 C9 C10 C1 -171.1(2)
C11 C9 C10 C1 60.2(3)
C8 C9 C10 C5 -55.5(2)
C11 C9 C10 C5 175.8(2)
C8 C9 C11 C12 52.1(3)
C10 C9 C11 C12 -178.6(2)
C9 C11 C12 C13 -54.9(3)
C11 C12 C13 C14 56.8(2)
C11 C12 C13 C19 -65.1(2)
C11 C12 C13 C17 169.6(2)
C12 C13 C14 C15 169.1(2)
C19 C13 C14 C15 -69.8(2)
C17 C13 C14 C15 45.1(2)
C12 C13 C14 C8 -59.4(3)
C19 C13 C14 C8 61.7(3)
C17 C13 C14 C8 176.7(2)
C7 C8 C14 C15 -56.7(3)
C9 C8 C14 C15 -179.9(2)
C7 C8 C14 C13 179.7(2)
C9 C8 C14 C13 56.5(3)
C13 C14 C15 C16 -30.0(3)
C8 C14 C15 C16 -158.2(2)
C14 C15 C16 C17 2.3(3)
C21 O2 C17 C18 -68.9(3)
C21 O2 C17 C16 56.9(3)
C21 O2 C17 C13 168.8(2)
C15 C16 C17 O2 139.3(2)
C15 C16 C17 C18 -98.7(3)
C15 C16 C17 C13 25.3(3)
C12 C13 C17 O2 80.7(2)
C14 C13 C17 O2 -161.6(2)
C19 C13 C17 O2 -45.0(2)
C12 C13 C17 C18 -36.9(3)
C14 C13 C17 C18 80.8(2)
C19 C13 C17 C18 -162.6(2)
C12 C13 C17 C16 -160.7(2)
C14 C13 C17 C16 -43.0(2)
C19 C13 C17 C16 73.6(2)
C17 O2 C21 O3 -5.5(5)
C17 O2 C21 C22A 175.5(3)
Cl1A C22A C21 O3 109.6(4)
Cl1A C22A C21 O2 -71.4(3)
